data_7035506
loop_
_publ_author_name
'Yamada, Atsutoshi'
'Mabe, Takuya'
'Yamane, Ryohei'
'Noda, Kyoko'
'Wasada, Yuko'
'Inamo, Masahiko'
'Ishihara, Koji'
'Suzuki, Takayoshi'
'Takagi, Hideo D.'

_publ_section_title
;
 Flipping of the coordinated triazine moiety in Cu(i)-L2 and the small
 electronic factor, \kel, for direct outer-sphere cross reactions:
 syntheses, crystal structures and redox behaviour of copper(ii)/(i)-L2
 complexes (L = 3-(2-pyridyl)-5,6-diphenyl-1,2,4-triazine).
;
_journal_issue 31
_journal_name_full 'Dalton transactions (Cambridge, England : 2003)'
_journal_page_first 13979
_journal_page_last 13990
_journal_paper_doi 10.1039/c5dt01808k
_journal_volume 44
_journal_year 2015
_chemical_formula_moiety 'C40 H32 Cu N8 O2 2+, 2(B F4 1-)'
_chemical_formula_sum 'C40 H32 B2 Cu F8 N8 O2'
_chemical_formula_weight 893.90
_chemical_name_systematic 'Bis(3-(2-pyridyl)-5,6-diphenyl-1,2,4-triazine)diaquocopper(II) Tetrafluoroborate'
_space_group_IT_number 15
_symmetry_cell_setting monoclinic
_symmetry_space_group_name_Hall '-C 2yc'
_symmetry_space_group_name_H-M 'C 1 2/c 1'
_atom_sites_solution_hydrogens difmap
_atom_sites_solution_primary direct
_atom_sites_solution_secondary difmap
_audit_creation_method SHELXL-97
_audit_update_record
;
2015-05-14 deposited with the CCDC.
2015-06-19 downloaded from the CCDC.
;
_cell_angle_alpha 90.00
_cell_angle_beta 93.50(3)
_cell_angle_gamma 90.00
_cell_formula_units_Z 4
_cell_length_a 11.870(4)
_cell_length_b 11.255(3)
_cell_length_c 29.713(13)
_cell_measurement_reflns_used 4080
_cell_measurement_temperature 200(2)
_cell_measurement_theta_max 27.5
_cell_measurement_theta_min 3.2
_cell_volume 3962(2)
_computing_cell_refinement PROCESS-AUTO
_computing_data_collection PROCESS-AUTO
_computing_data_reduction 'teXsan Ver. 1.11'
_computing_molecular_graphics ORTEP
_computing_publication_material SHELXL-97
_computing_structure_refinement SHELXL-97
_computing_structure_solution SIR92
_diffrn_ambient_temperature 200(2)
_diffrn_detector_area_resol_mean 10.00
_diffrn_measured_fraction_theta_full 0.997
_diffrn_measured_fraction_theta_max 0.997
_diffrn_measurement_device_type 'Rigaku RAXIS-RAPID Imaging Plate'
_diffrn_measurement_method \w
_diffrn_radiation_monochromator graphite
_diffrn_radiation_source 'fine-focus sealed tube'
_diffrn_radiation_type 'Mo K\a'
_diffrn_radiation_wavelength 0.71075
_diffrn_reflns_av_R_equivalents 0.0363
_diffrn_reflns_av_sigmaI/netI 0.0400
_diffrn_reflns_limit_h_max 15
_diffrn_reflns_limit_h_min -15
_diffrn_reflns_limit_k_max 14
_diffrn_reflns_limit_k_min -14
_diffrn_reflns_limit_l_max 38
_diffrn_reflns_limit_l_min -38
_diffrn_reflns_number 19083
_diffrn_reflns_theta_full 27.49
_diffrn_reflns_theta_max 27.49
_diffrn_reflns_theta_min 3.17
_exptl_absorpt_coefficient_mu 0.637
_exptl_absorpt_correction_T_max 0.880
_exptl_absorpt_correction_T_min 0.700
_exptl_absorpt_correction_type multi-scan
_exptl_absorpt_process_details '(Higashi, 1995)'
_exptl_crystal_colour green
_exptl_crystal_density_diffrn 1.499
_exptl_crystal_density_method 'not measured'
_exptl_crystal_description block
_exptl_crystal_F_000 1820
_exptl_crystal_size_max 0.25
_exptl_crystal_size_mid 0.20
_exptl_crystal_size_min 0.18
_refine_diff_density_max 0.845
_refine_diff_density_min -0.609
_refine_diff_density_rms 0.073
_refine_ls_extinction_method none
_refine_ls_goodness_of_fit_ref 1.040
_refine_ls_hydrogen_treatment 'H atoms of coordinated water were fixed; the others were constr'
_refine_ls_matrix_type full
_refine_ls_number_parameters 286
_refine_ls_number_reflns 4560
_refine_ls_number_restraints 0
_refine_ls_restrained_S_all 1.040
_refine_ls_R_factor_all 0.0807
_refine_ls_R_factor_gt 0.0583
_refine_ls_shift/su_max 0.001
_refine_ls_shift/su_mean 0.000
_refine_ls_structure_factor_coef Fsqd
_refine_ls_weighting_details 'calc w=1/[\s^2^(Fo^2^)+(0.1213P)^2^+0.0000P] where P=(Fo^2^+2Fc^2^)/3'
_refine_ls_weighting_scheme calc
_refine_ls_wR_factor_gt 0.1722
_refine_ls_wR_factor_ref 0.1822
_reflns_number_gt 3208
_reflns_number_total 4560
_reflns_threshold_expression 'I> 2\s(I)'
_cod_data_source_file c5dt01808k3.cif
_cod_data_source_block Cupdt
_cod_depositor_comments 'Adding full bibliography for 7035505--7035506.cif.'
_cod_database_code 7035506

loop_
_symmetry_equiv_pos_as_xyz
'x, y, z'
'-x, y, -z+1/2'
'x+1/2, y+1/2, z'
'-x+1/2, y+1/2, -z+1/2'
'-x, -y, -z'
'x, -y, z-1/2'
'-x+1/2, -y+1/2, -z'
'x+1/2, -y+1/2, z-1/2'

loop_
_atom_site_label
_atom_site_type_symbol
_atom_site_fract_x
_atom_site_fract_y
_atom_site_fract_z
_atom_site_U_iso_or_equiv
_atom_site_adp_type
_atom_site_occupancy
_atom_site_symmetry_multiplicity
_atom_site_calc_flag
_atom_site_refinement_flags
Cu Cu 0.2500 0.2500 0.5000 0.0440(2) Uani 1 2 d S
F1 F -0.0422(3) 0.0061(4) 0.57460(15) 0.1361(15) Uani 1 1 d .
F2 F 0.1096(3) 0.0257(4) 0.6215(2) 0.167(2) Uani 1 1 d .
F3 F 0.0209(4) -0.1510(3) 0.61278(17) 0.1425(16) Uani 1 1 d .
F4A F 0.1072(7) -0.0797(8) 0.5650(3) 0.128(3) Uani 0.50 1 d P
F4B F -0.0467(5) -0.0043(4) 0.64292(19) 0.0812(16) Uani 0.50 1 d P
O1 O 0.0629(2) 0.1707(2) 0.50668(9) 0.0621(7) Uani 1 1 d .
N1 N 0.3316(2) 0.1223(2) 0.58482(8) 0.0344(5) Uani 1 1 d .
N2 N 0.2837(2) 0.2193(2) 0.56694(8) 0.0351(5) Uani 1 1 d .
N4 N 0.26457(19) 0.3033(2) 0.63861(8) 0.0317(5) Uani 1 1 d .
N32 N 0.1972(3) 0.4070(2) 0.52626(9) 0.0475(7) Uani 1 1 d .
C3 C 0.2546(2) 0.3065(2) 0.59358(9) 0.0295(6) Uani 1 1 d .
C5 C 0.3060(2) 0.2052(3) 0.65725(9) 0.0313(6) Uani 1 1 d .
C6 C 0.3430(2) 0.1110(2) 0.62919(9) 0.0285(5) Uani 1 1 d .
C31 C 0.2061(2) 0.4132(2) 0.57146(9) 0.0318(6) Uani 1 1 d .
C33 C 0.1558(5) 0.5016(4) 0.50417(13) 0.0794(16) Uani 1 1 d .
H33 H 0.1495 0.4996 0.4721 0.064 Uiso 1 1 calc R
C34 C 0.1214(5) 0.6029(4) 0.52590(13) 0.0763(15) Uani 1 1 d .
H34 H 0.0920 0.6687 0.5090 0.064 Uiso 1 1 calc R
C35 C 0.1299(3) 0.6073(3) 0.57173(11) 0.0472(8) Uani 1 1 d .
H35 H 0.1067 0.6760 0.5873 0.064 Uiso 1 1 calc R
C36 C 0.1729(3) 0.5100(3) 0.59510(10) 0.0377(6) Uani 1 1 d .
H36 H 0.1794 0.5102 0.6271 0.064 Uiso 1 1 calc R
C51 C 0.3064(2) 0.2013(3) 0.70696(10) 0.0360(6) Uani 1 1 d .
C52 C 0.3516(3) 0.2960(3) 0.73117(11) 0.0510(8) Uani 1 1 d .
H52 H 0.3855 0.3597 0.7160 0.064 Uiso 1 1 calc R
C53 C 0.3477(4) 0.2987(4) 0.77782(13) 0.0653(11) Uani 1 1 d .
H53 H 0.3811 0.3629 0.7945 0.064 Uiso 1 1 calc R
C54 C 0.2959(4) 0.2093(4) 0.79966(12) 0.0652(12) Uani 1 1 d .
H54 H 0.2916 0.2124 0.8315 0.064 Uiso 1 1 calc R
C55 C 0.2500(4) 0.1148(5) 0.77575(13) 0.0681(12) Uani 1 1 d .
H55 H 0.2135 0.0529 0.7910 0.064 Uiso 1 1 calc R
C56 C 0.2568(3) 0.1095(3) 0.72918(12) 0.0512(8) Uani 1 1 d .
H56 H 0.2272 0.0429 0.7128 0.064 Uiso 1 1 calc R
C61 C 0.3967(2) -0.0008(3) 0.64518(9) 0.0335(6) Uani 1 1 d .
C62 C 0.3719(3) -0.1041(3) 0.62109(11) 0.0409(7) Uani 1 1 d .
H62 H 0.3179 -0.1022 0.5961 0.064 Uiso 1 1 calc R
C63 C 0.4252(3) -0.2102(3) 0.63317(13) 0.0480(8) Uani 1 1 d .
H63 H 0.4078 -0.2807 0.6166 0.064 Uiso 1 1 calc R
C64 C 0.5040(3) -0.2124(3) 0.66948(13) 0.0503(9) Uani 1 1 d .
H64 H 0.5408 -0.2847 0.6779 0.064 Uiso 1 1 calc R
C65 C 0.5291(3) -0.1105(3) 0.69341(12) 0.0486(8) Uani 1 1 d .
H65 H 0.5834 -0.1129 0.7183 0.064 Uiso 1 1 calc R
C66 C 0.4761(2) -0.0044(3) 0.68163(10) 0.0406(7) Uani 1 1 d .
H66 H 0.4939 0.0658 0.6984 0.064 Uiso 1 1 calc R
B19 B 0.0296(4) -0.0370(4) 0.6056(2) 0.0682(14) Uani 1 1 d .
H01 H 0.0641 0.1227 0.5247 0.064 Uiso 1 1 d .
H02 H 0.0405 0.1348 0.4839 0.064 Uiso 1 1 d .

loop_
_atom_site_aniso_label
_atom_site_aniso_U_11
_atom_site_aniso_U_22
_atom_site_aniso_U_33
_atom_site_aniso_U_23
_atom_site_aniso_U_13
_atom_site_aniso_U_12
Cu 0.0779(4) 0.0315(3) 0.0218(3) -0.0033(2) -0.0034(2) 0.0269(3)
F1 0.102(2) 0.173(4) 0.130(3) 0.018(3) -0.029(2) 0.023(3)
F2 0.0598(17) 0.171(4) 0.269(6) -0.119(4) 0.006(2) -0.027(2)
F3 0.179(4) 0.060(2) 0.190(4) -0.009(2) 0.027(3) 0.021(2)
F4A 0.128(6) 0.159(7) 0.099(5) -0.024(5) 0.015(4) -0.010(5)
F4B 0.114(4) 0.048(3) 0.087(4) -0.011(3) 0.047(3) -0.015(3)
O1 0.0881(19) 0.0433(14) 0.0542(15) 0.0029(12) -0.0008(13) 0.0061(12)
N1 0.0432(13) 0.0316(12) 0.0282(12) 0.0008(10) 0.0006(10) 0.0096(10)
N2 0.0469(13) 0.0314(12) 0.0266(12) -0.0019(9) -0.0003(10) 0.0106(10)
N4 0.0369(12) 0.0327(12) 0.0257(11) -0.0020(10) 0.0024(9) 0.0042(9)
N32 0.081(2) 0.0333(13) 0.0276(12) -0.0036(11) -0.0025(13) 0.0244(13)
C3 0.0319(13) 0.0299(14) 0.0269(13) -0.0013(11) 0.0037(10) 0.0029(10)
C5 0.0317(13) 0.0343(14) 0.0281(14) -0.0016(11) 0.0033(11) 0.0015(11)
C6 0.0294(12) 0.0295(13) 0.0266(13) -0.0005(10) 0.0016(10) 0.0029(10)
C31 0.0376(14) 0.0306(14) 0.0271(13) 0.0009(11) 0.0028(11) 0.0059(11)
C33 0.155(5) 0.052(2) 0.0294(17) -0.0047(17) -0.011(2) 0.053(3)
C34 0.141(4) 0.043(2) 0.043(2) -0.0005(17) -0.008(2) 0.052(2)
C35 0.068(2) 0.0336(17) 0.0401(17) -0.0089(13) 0.0054(15) 0.0189(14)
C36 0.0492(16) 0.0343(15) 0.0300(14) -0.0052(12) 0.0057(12) 0.0086(12)
C51 0.0413(15) 0.0375(15) 0.0291(14) -0.0002(12) 0.0019(12) 0.0129(12)
C52 0.080(2) 0.0409(17) 0.0310(16) -0.0022(14) -0.0064(16) 0.0095(17)
C53 0.108(3) 0.051(2) 0.0343(18) -0.0091(17) -0.0133(19) 0.024(2)
C54 0.096(3) 0.075(3) 0.0249(15) 0.0019(18) 0.0045(18) 0.040(2)
C55 0.076(3) 0.088(3) 0.041(2) 0.019(2) 0.0139(19) 0.006(2)
C56 0.060(2) 0.053(2) 0.0407(18) 0.0057(16) 0.0061(15) -0.0020(16)
C61 0.0364(14) 0.0343(15) 0.0303(14) 0.0039(12) 0.0060(11) 0.0076(11)
C62 0.0461(16) 0.0370(16) 0.0395(16) 0.0008(13) 0.0005(13) 0.0047(13)
C63 0.0564(19) 0.0346(15) 0.054(2) 0.0027(15) 0.0083(16) 0.0086(14)
C64 0.0510(18) 0.0443(18) 0.057(2) 0.0162(16) 0.0124(16) 0.0187(15)
C65 0.0467(17) 0.058(2) 0.0411(17) 0.0083(16) 0.0037(14) 0.0158(15)
C66 0.0414(16) 0.0479(18) 0.0323(15) 0.0009(13) 0.0016(12) 0.0114(13)
B19 0.069(3) 0.045(2) 0.086(4) 0.016(2) -0.032(3) -0.016(2)

loop_
_atom_type_symbol
_atom_type_description
_atom_type_scat_dispersion_real
_atom_type_scat_dispersion_imag
_atom_type_scat_source
C C 0.0033 0.0016 'International Tables Vol C Tables 4.2.6.8 and 6.1.1.4'
H H 0.0000 0.0000 'International Tables Vol C Tables 4.2.6.8 and 6.1.1.4'
N N 0.0061 0.0033 'International Tables Vol C Tables 4.2.6.8 and 6.1.1.4'
B B 0.0013 0.0007 'International Tables Vol C Tables 4.2.6.8 and 6.1.1.4'
Cu Cu 0.3201 1.2651 'International Tables Vol C Tables 4.2.6.8 and 6.1.1.4'
F F 0.0171 0.0103 'International Tables Vol C Tables 4.2.6.8 and 6.1.1.4'
O O 0.0106 0.0060 'International Tables Vol C Tables 4.2.6.8 and 6.1.1.4'

loop_
_geom_angle_atom_site_label_1
_geom_angle_atom_site_label_2
_geom_angle_atom_site_label_3
_geom_angle
_geom_angle_site_symmetry_1
_geom_angle_site_symmetry_3
N2 Cu N2 180.0 . 7_556
N2 Cu N32 79.64(10) . .
N2 Cu N32 100.36(10) 7_556 .
N2 Cu N32 100.36(10) . 7_556
N2 Cu N32 79.64(10) 7_556 7_556
N32 Cu N32 180.00(13) . 7_556
N2 Cu O1 89.05(10) . .
N2 Cu O1 90.95(10) 7_556 .
N32 Cu O1 89.03(11) . .
N32 Cu O1 90.97(11) 7_556 .
N2 Cu O1 90.95(10) . 7_556
N2 Cu O1 89.05(10) 7_556 7_556
N32 Cu O1 90.97(11) . 7_556
N32 Cu O1 89.03(11) 7_556 7_556
O1 Cu O1 180.0 . 7_556
Cu O1 H01 110.1(2) . .
Cu O1 H02 111.6(2) . .
H01 O1 H02 102.8(3) . .
C6 N1 N2 119.5(2) . .
C3 N2 N1 119.5(2) . .
C3 N2 Cu 114.66(19) . .
N1 N2 Cu 125.81(18) . .
C5 N4 C3 116.9(2) . .
C33 N32 C31 117.1(3) . .
C33 N32 Cu 128.1(2) . .
C31 N32 Cu 114.81(19) . .
N2 C3 N4 124.7(3) . .
N2 C3 C31 116.7(2) . .
N4 C3 C31 118.6(2) . .
N4 C5 C6 119.6(2) . .
N4 C5 C51 115.1(2) . .
C6 C5 C51 125.2(3) . .
N1 C6 C5 119.5(2) . .
N1 C6 C61 114.7(2) . .
C5 C6 C61 125.8(2) . .
N32 C31 C36 123.2(3) . .
N32 C31 C3 114.2(2) . .
C36 C31 C3 122.6(3) . .
N32 C33 C34 122.7(3) . .
N32 C33 H33 118.6 . .
C34 C33 H33 118.6 . .
C35 C34 C33 119.4(3) . .
C35 C34 H34 120.3 . .
C33 C34 H34 120.3 . .
C34 C35 C36 118.5(3) . .
C34 C35 H35 120.7 . .
C36 C35 H35 120.7 . .
C31 C36 C35 119.0(3) . .
C31 C36 H36 120.5 . .
C35 C36 H36 120.5 . .
C52 C51 C56 119.6(3) . .
C52 C51 C5 118.5(3) . .
C56 C51 C5 121.7(3) . .
C51 C52 C53 120.1(4) . .
C51 C52 H52 119.9 . .
C53 C52 H52 119.9 . .
C54 C53 C52 120.1(4) . .
C54 C53 H53 119.9 . .
C52 C53 H53 119.9 . .
C53 C54 C55 120.1(3) . .
C53 C54 H54 120.0 . .
C55 C54 H54 120.0 . .
C54 C55 C56 120.2(4) . .
C54 C55 H55 119.9 . .
C56 C55 H55 119.9 . .
C51 C56 C55 119.8(4) . .
C51 C56 H56 120.1 . .
C55 C56 H56 120.1 . .
C62 C61 C66 119.3(3) . .
C62 C61 C6 118.3(3) . .
C66 C61 C6 122.3(3) . .
C61 C62 C63 120.5(3) . .
C61 C62 H62 119.7 . .
C63 C62 H62 119.7 . .
C64 C63 C62 119.5(3) . .
C64 C63 H63 120.2 . .
C62 C63 H63 120.2 . .
C65 C64 C63 120.3(3) . .
C65 C64 H64 119.9 . .
C63 C64 H64 119.9 . .
C64 C65 C66 120.6(3) . .
C64 C65 H65 119.7 . .
C66 C65 H65 119.7 . .
C65 C66 C61 119.8(3) . .
C65 C66 H66 120.1 . .
C61 C66 H66 120.1 . .
F2 B19 F3 123.9(5) . .
F2 B19 F1 120.2(5) . .
F3 B19 F1 115.1(5) . .
F2 B19 F4B 93.5(5) . .
F3 B19 F4B 93.5(4) . .
F1 B19 F4B 91.8(5) . .
F2 B19 F4A 89.8(5) . .
F3 B19 F4A 83.5(5) . .
F1 B19 F4A 87.8(5) . .
F4B B19 F4A 176.5(5) . .

loop_
_geom_bond_atom_site_label_1
_geom_bond_atom_site_label_2
_geom_bond_distance
_geom_bond_site_symmetry_2
Cu N2 2.034(3) .
Cu N2 2.034(3) 7_556
Cu N32 2.045(2) .
Cu N32 2.045(2) 7_556
Cu O1 2.413(3) .
Cu O1 2.413(3) 7_556
F1 B19 1.310(6) .
F2 B19 1.252(5) .
F3 B19 1.306(5) .
F4A B19 1.633(10) .
F4B B19 1.520(8) .
O1 H01 0.760(3) .
O1 H02 0.819(3) .
N1 C6 1.323(4) .
N1 N2 1.327(3) .
N2 C3 1.320(4) .
N4 C5 1.317(4) .
N4 C3 1.336(4) .
N32 C33 1.330(4) .
N32 C31 1.342(4) .
C3 C31 1.469(4) .
C5 C6 1.434(4) .
C5 C51 1.477(4) .
C6 C61 1.477(4) .
C31 C36 1.368(4) .
C33 C34 1.384(5) .
C33 H33 0.9500 .
C34 C35 1.360(5) .
C34 H34 0.9500 .
C35 C36 1.378(4) .
C35 H35 0.9500 .
C36 H36 0.9500 .
C51 C52 1.377(5) .
C51 C56 1.377(5) .
C52 C53 1.390(5) .
C52 H52 0.9500 .
C53 C54 1.364(7) .
C53 H53 0.9500 .
C54 C55 1.373(7) .
C54 H54 0.9500 .
C55 C56 1.392(5) .
C55 H55 0.9500 .
C56 H56 0.9500 .
C61 C62 1.388(4) .
C61 C66 1.392(4) .
C62 C63 1.389(4) .
C62 H62 0.9500 .
C63 C64 1.384(6) .
C63 H63 0.9500 .
C64 C65 1.372(5) .
C64 H64 0.9500 .
C65 C66 1.386(5) .
C65 H65 0.9500 .
C66 H66 0.9500 .

loop_
_geom_torsion_atom_site_label_1
_geom_torsion_atom_site_label_2
_geom_torsion_atom_site_label_3
_geom_torsion_atom_site_label_4
_geom_torsion
_geom_torsion_site_symmetry_1
C6 N1 N2 C3 4.4(4) .
C6 N1 N2 Cu -176.3(2) .
N2 Cu N2 C3 135(6) 7_556
N32 Cu N2 C3 1.9(2) .
N32 Cu N2 C3 -178.1(2) 7_556
O1 Cu N2 C3 -87.3(2) .
O1 Cu N2 C3 92.7(2) 7_556
N2 Cu N2 N1 -44(6) 7_556
N32 Cu N2 N1 -177.5(3) .
N32 Cu N2 N1 2.5(3) 7_556
O1 Cu N2 N1 93.3(2) .
O1 Cu N2 N1 -86.7(2) 7_556
N2 Cu N32 C33 178.4(4) .
N2 Cu N32 C33 -1.6(4) 7_556
N32 Cu N32 C33 96.1(9) 7_556
O1 Cu N32 C33 -92.4(4) .
O1 Cu N32 C33 87.6(4) 7_556
N2 Cu N32 C31 -1.7(2) .
N2 Cu N32 C31 178.3(2) 7_556
N32 Cu N32 C31 -84.0(8) 7_556
O1 Cu N32 C31 87.5(2) .
O1 Cu N32 C31 -92.5(2) 7_556
N1 N2 C3 N4 -3.6(4) .
Cu N2 C3 N4 177.0(2) .
N1 N2 C3 C31 177.6(2) .
Cu N2 C3 C31 -1.8(3) .
C5 N4 C3 N2 -0.3(4) .
C5 N4 C3 C31 178.5(2) .
C3 N4 C5 C6 3.1(4) .
C3 N4 C5 C51 -175.0(2) .
N2 N1 C6 C5 -1.6(4) .
N2 N1 C6 C61 179.6(2) .
N4 C5 C6 N1 -2.2(4) .
C51 C5 C6 N1 175.7(3) .
N4 C5 C6 C61 176.4(3) .
C51 C5 C6 C61 -5.7(4) .
C33 N32 C31 C36 1.3(5) .
Cu N32 C31 C36 -178.6(2) .
C33 N32 C31 C3 -178.8(4) .
Cu N32 C31 C3 1.3(3) .
N2 C3 C31 N32 0.3(4) .
N4 C3 C31 N32 -178.5(3) .
N2 C3 C31 C36 -179.8(3) .
N4 C3 C31 C36 1.3(4) .
C31 N32 C33 C34 -0.7(8) .
Cu N32 C33 C34 179.1(4) .
N32 C33 C34 C35 0.1(9) .
C33 C34 C35 C36 0.0(7) .
N32 C31 C36 C35 -1.2(5) .
C3 C31 C36 C35 178.9(3) .
C34 C35 C36 C31 0.5(6) .
N4 C5 C51 C52 -50.3(4) .
C6 C5 C51 C52 131.7(3) .
N4 C5 C51 C56 125.6(3) .
C6 C5 C51 C56 -52.4(4) .
C56 C51 C52 C53 0.3(5) .
C5 C51 C52 C53 176.3(3) .
C51 C52 C53 C54 -2.1(6) .
C52 C53 C54 C55 1.7(6) .
C53 C54 C55 C56 0.4(6) .
C52 C51 C56 C55 1.7(5) .
C5 C51 C56 C55 -174.1(3) .
C54 C55 C56 C51 -2.1(6) .
N1 C6 C61 C62 -37.2(4) .
C5 C6 C61 C62 144.1(3) .
N1 C6 C61 C66 138.8(3) .
C5 C6 C61 C66 -39.9(4) .
C66 C61 C62 C63 0.1(5) .
C6 C61 C62 C63 176.2(3) .
C61 C62 C63 C64 -0.2(5) .
C62 C63 C64 C65 0.1(5) .
C63 C64 C65 C66 0.1(5) .
C64 C65 C66 C61 -0.1(5) .
C62 C61 C66 C65 0.0(4) .
C6 C61 C66 C65 -175.9(3) .
